data_8104176
loop_
_publ_author_name
'Fischer, R.X.'
'Schneider, H.'

_publ_section_title
;
 Crystal chemistry of iron containing germanium andalusites,
 FexAl8-xGe4O20
;
_journal_name_full 'Zeitschrift fuer Kristallographie (149,1979-)'
_journal_page_first 19
_journal_page_last 36
_journal_volume 201
_journal_year 1992
_chemical_formula_sum 'Al3.412 Fe4.56 Ge3.876 O19.76'
_chemical_name_systematic 'Fe4.56 Al3.412 Ge3.876 O19.76'
_space_group_IT_number 58
_symmetry_space_group_name_Hall '-P 2 2n'
_symmetry_space_group_name_H-M 'P n n m'
_cell_angle_alpha 90
_cell_angle_beta 90
_cell_angle_gamma 90
_cell_formula_units_Z 1
_cell_length_a 8.1006
_cell_length_b 8.2259
_cell_length_c 5.8259
_cell_volume 388.207
_citation_journal_id_ASTM ZEKRDZ
_cod_data_source_file Fischer_ZEKRDZ_1992_52.cif
_cod_data_source_block Al3.412Fe4.56Ge3.876O19.76
_cod_original_cell_volume 388.2072
_cod_database_code 8104176

loop_
_symmetry_equiv_pos_as_xyz
x,y,z
-x,-y,z
x+1/2,-y+1/2,-z+1/2
-x+1/2,y+1/2,-z+1/2
-x,-y,-z
x,y,-z
-x-1/2,y-1/2,z-1/2
x-1/2,-y-1/2,z-1/2

loop_
_atom_site_label
_atom_site_type_symbol
_atom_site_fract_x
_atom_site_fract_y
_atom_site_fract_z
_atom_site_occupancy
_atom_site_U_iso_or_equiv
Al1 Al+3 0 0 0.2439 0.325 0.0
O1 O-2 0.4199 0.3574 0.5 0.988 0.0
Ge1 Ge+4 0.246 0.2485 0 0.969 0.0
O4 O-2 0.2346 0.1358 0.2528 0.988 0.0
O3 O-2 0.1016 0.4038 0 0.988 0.0
Fe2 Fe+3 0.3679 0.1394 0.5 0.465 0.0
O2 O-2 0.4362 0.3616 0 0.988 0.0
Al2 Al+3 0.3679 0.1394 0.5 0.528 0.0
Fe1 Fe+3 0 0 0.2439 0.675 0.0
